data_7218330
loop_
_publ_author_name
'Aaker\"oy, Christer B.'
'Welideniya, Dhanushi'
'Desper, John'
'Moore, Curtis'

_publ_section_title
;
 Halogen-bond driven co-crystallization of potential anti-cancer
 compounds: a structural study
;
_journal_issue 44
_journal_name_full CrystEngComm
_journal_page_first 10203
_journal_paper_doi 10.1039/C4CE01614A
_journal_volume 16
_journal_year 2014
_chemical_formula_moiety
;
(C14 H14 N4 O2) (C4 F8 I2)
;
_chemical_formula_sum 'C18 H14 F8 I2 N4 O2'
_chemical_formula_weight 724.13
_chemical_name_systematic
;
DW-3-8 (3-pyridyl)-CONH-(CH2)4-NHCO-(3-pyridyl), I-(CF2)4-I
;
_space_group_IT_number 14
_symmetry_cell_setting monoclinic
_symmetry_space_group_name_Hall '-P 2ybc'
_symmetry_space_group_name_H-M 'P 1 21/c 1'
_atom_sites_solution_hydrogens geom
_atom_sites_solution_primary direct
_atom_sites_solution_secondary difmap
_audit_creation_method SHELXL-97
_cell_angle_alpha 90.00
_cell_angle_beta 110.9880(10)
_cell_angle_gamma 90.00
_cell_formula_units_Z 2
_cell_length_a 12.7557(6)
_cell_length_b 9.5667(5)
_cell_length_c 9.7394(5)
_cell_measurement_reflns_used 8281
_cell_measurement_temperature 120(2)
_cell_measurement_theta_max 32.26
_cell_measurement_theta_min 2.73
_cell_volume 1109.65(10)
_computing_cell_refinement 'Bruker SAINT'
_computing_data_collection 'Bruker APEX2'
_computing_data_reduction 'Bruker SAINT'
_computing_molecular_graphics 'Bruker SHELXTL'
_computing_publication_material 'Bruker SHELXTL'
_computing_structure_refinement 'SHELXL-97 (Sheldrick, 2008)'
_computing_structure_solution 'SHELXS-97 (Sheldrick, 2008)'
_diffrn_ambient_temperature 120(2)
_diffrn_measured_fraction_theta_full 0.984
_diffrn_measured_fraction_theta_max 0.922
_diffrn_measurement_device_type 'Bruker APEX-II CCD'
_diffrn_measurement_method '\f and \w scans'
_diffrn_radiation_monochromator graphite
_diffrn_radiation_source 'fine-focus sealed tube'
_diffrn_radiation_type MoK\a
_diffrn_radiation_wavelength 0.71073
_diffrn_reflns_av_R_equivalents 0.0295
_diffrn_reflns_av_sigmaI/netI 0.0288
_diffrn_reflns_limit_h_max 18
_diffrn_reflns_limit_h_min -18
_diffrn_reflns_limit_k_max 13
_diffrn_reflns_limit_k_min -12
_diffrn_reflns_limit_l_max 13
_diffrn_reflns_limit_l_min -14
_diffrn_reflns_number 11790
_diffrn_reflns_theta_full 27.50
_diffrn_reflns_theta_max 31.51
_diffrn_reflns_theta_min 2.73
_exptl_absorpt_coefficient_mu 2.925
_exptl_absorpt_correction_T_max 0.6848
_exptl_absorpt_correction_T_min 0.4545
_exptl_absorpt_correction_type multi-scan
_exptl_absorpt_process_details SADABS
_exptl_crystal_colour colourless
_exptl_crystal_density_diffrn 2.167
_exptl_crystal_density_method 'not measured'
_exptl_crystal_description prism
_exptl_crystal_F_000 688
_exptl_crystal_size_max 0.32
_exptl_crystal_size_mid 0.22
_exptl_crystal_size_min 0.14
_refine_diff_density_max 0.721
_refine_diff_density_min -0.805
_refine_diff_density_rms 0.118
_refine_ls_extinction_method none
_refine_ls_goodness_of_fit_ref 1.069
_refine_ls_hydrogen_treatment mixed
_refine_ls_matrix_type full
_refine_ls_number_parameters 157
_refine_ls_number_reflns 3403
_refine_ls_number_restraints 0
_refine_ls_restrained_S_all 1.069
_refine_ls_R_factor_all 0.0285
_refine_ls_R_factor_gt 0.0252
_refine_ls_shift/su_max 0.001
_refine_ls_shift/su_mean 0.000
_refine_ls_structure_factor_coef Fsqd
_refine_ls_weighting_details 'calc w=1/[\s^2^(Fo^2^)+(0.0250P)^2^+1.5000P] where P=(Fo^2^+2Fc^2^)/3'
_refine_ls_weighting_scheme calc
_refine_ls_wR_factor_gt 0.0607
_refine_ls_wR_factor_ref 0.0631
_reflns_number_gt 3095
_reflns_number_total 3403
_reflns_threshold_expression >2sigma(I)
_cod_data_source_file c4ce01614a2.cif
_cod_data_source_block A2D4
_cod_depositor_comments
;
The following automatic conversions were performed:

'_symmetry_cell_setting' value 'Monoclinic' changed to 'monoclinic'
according to
/usr/data/users/saulius/crontab/automatic-downloads/rss-feeds/RSC/lib/dictionaries/cif_core.dic
dictionary named 'cif_core.dic' version 2.4.2 from 2011-04-26.

Automatic conversion script
Id: cif_fix_values 2827 2014-09-09 07:05:25Z andrius 

 Adding full bibliography for 7218320--7218332.cif.
;
_cod_original_sg_symbol_H-M P2(1)/c
_cod_database_code 7218330

loop_
_symmetry_equiv_pos_as_xyz
'x, y, z'
'-x, y+1/2, -z+1/2'
'-x, -y, -z'
'x, -y-1/2, z-1/2'

loop_
_atom_site_label
_atom_site_type_symbol
_atom_site_fract_x
_atom_site_fract_y
_atom_site_fract_z
_atom_site_U_iso_or_equiv
_atom_site_adp_type
_atom_site_occupancy
_atom_site_symmetry_multiplicity
_atom_site_calc_flag
_atom_site_refinement_flags
I1 I 0.356046(12) 0.477673(17) 0.782787(17) 0.01865(6) Uani 1 1 d .
N11 N 0.24878(19) 0.5271(2) 0.9959(3) 0.0232(4) Uani 1 1 d .
C12 C 0.18940(19) 0.4119(2) 0.9977(3) 0.0180(4) Uani 1 1 d .
H12 H 0.1895 0.3372 0.9335 0.022 Uiso 1 1 calc R
C13 C 0.12754(17) 0.3966(2) 1.0892(2) 0.0136(4) Uani 1 1 d .
C14 C 0.1296(2) 0.5051(2) 1.1844(3) 0.0170(4) Uani 1 1 d .
H14 H 0.0896 0.4977 1.2498 0.020 Uiso 1 1 calc R
C15 C 0.1905(2) 0.6242(3) 1.1830(3) 0.0199(4) Uani 1 1 d .
H15 H 0.1926 0.7003 1.2466 0.024 Uiso 1 1 calc R
C16 C 0.2483(2) 0.6304(3) 1.0872(3) 0.0227(5) Uani 1 1 d .
H16 H 0.2898 0.7126 1.0865 0.027 Uiso 1 1 calc R
C17 C 0.06139(17) 0.2680(2) 1.0893(2) 0.0137(4) Uani 1 1 d .
N17 N 0.03537(16) 0.1847(2) 0.9716(2) 0.0143(3) Uani 1 1 d .
H17 H 0.052(2) 0.209(3) 0.900(3) 0.017 Uiso 1 1 d .
O17 O 0.03070(15) 0.24151(18) 1.19343(18) 0.0201(3) Uani 1 1 d .
C21 C -0.03423(19) 0.0624(2) 0.9588(2) 0.0148(4) Uani 1 1 d .
H21A H -0.0712 0.0379 0.8536 0.018 Uiso 1 1 calc R
H21B H -0.0936 0.0839 0.9988 0.018 Uiso 1 1 calc R
C31 C 0.4091(2) 0.4115(3) 0.6072(3) 0.0255(5) Uani 1 1 d .
F31A F 0.4697(2) 0.29477(19) 0.6456(3) 0.0622(8) Uani 1 1 d .
F31B F 0.31751(19) 0.3822(3) 0.4879(2) 0.0581(7) Uani 1 1 d .
C32 C 0.47834(19) 0.5220(2) 0.5619(3) 0.0159(4) Uani 1 1 d .
F32A F 0.56648(13) 0.5571(2) 0.68085(17) 0.0291(3) Uani 1 1 d .
F32B F 0.41335(14) 0.63559(16) 0.51594(18) 0.0282(3) Uani 1 1 d .

loop_
_atom_site_aniso_label
_atom_site_aniso_U_11
_atom_site_aniso_U_22
_atom_site_aniso_U_33
_atom_site_aniso_U_23
_atom_site_aniso_U_13
_atom_site_aniso_U_12
I1 0.02029(8) 0.01981(9) 0.02001(9) 0.00133(6) 0.01229(6) 0.00035(6)
N11 0.0265(10) 0.0216(10) 0.0277(11) -0.0009(9) 0.0174(9) -0.0047(8)
C12 0.0215(10) 0.0163(11) 0.0193(11) -0.0031(9) 0.0113(9) -0.0031(9)
C13 0.0151(9) 0.0129(9) 0.0132(9) 0.0009(8) 0.0056(7) 0.0010(8)
C14 0.0204(10) 0.0172(11) 0.0148(10) -0.0010(8) 0.0081(8) -0.0009(8)
C15 0.0235(10) 0.0148(10) 0.0220(11) -0.0018(9) 0.0090(9) -0.0014(9)
C16 0.0256(11) 0.0169(11) 0.0279(13) -0.0015(10) 0.0122(10) -0.0056(9)
C17 0.0164(9) 0.0132(10) 0.0132(9) 0.0006(8) 0.0072(8) 0.0006(8)
N17 0.0211(8) 0.0125(8) 0.0122(8) 0.0006(7) 0.0095(7) -0.0026(7)
O17 0.0305(9) 0.0201(8) 0.0141(7) -0.0020(6) 0.0135(7) -0.0060(7)
C21 0.0193(9) 0.0124(9) 0.0137(9) 0.0005(8) 0.0071(8) -0.0015(8)
C31 0.0396(14) 0.0176(12) 0.0288(13) -0.0044(10) 0.0239(12) -0.0053(10)
F31A 0.117(2) 0.0196(9) 0.0954(18) 0.0230(10) 0.0925(17) 0.0245(11)
F31B 0.0642(13) 0.0856(17) 0.0369(10) -0.0315(11) 0.0332(10) -0.0550(13)
C32 0.0169(9) 0.0141(10) 0.0187(11) 0.0002(8) 0.0087(8) 0.0021(8)
F32A 0.0230(7) 0.0454(10) 0.0204(7) -0.0097(7) 0.0097(6) -0.0056(7)
F32B 0.0366(8) 0.0232(8) 0.0352(9) 0.0109(7) 0.0255(7) 0.0157(7)

loop_
_atom_type_symbol
_atom_type_description
_atom_type_scat_dispersion_real
_atom_type_scat_dispersion_imag
_atom_type_scat_source
C C 0.0033 0.0016 'International Tables Vol C Tables 4.2.6.8 and 6.1.1.4'
H H 0.0000 0.0000 'International Tables Vol C Tables 4.2.6.8 and 6.1.1.4'
N N 0.0061 0.0033 'International Tables Vol C Tables 4.2.6.8 and 6.1.1.4'
O O 0.0106 0.0060 'International Tables Vol C Tables 4.2.6.8 and 6.1.1.4'
F F 0.0171 0.0103 'International Tables Vol C Tables 4.2.6.8 and 6.1.1.4'
I I -0.4742 1.8119 'International Tables Vol C Tables 4.2.6.8 and 6.1.1.4'

loop_
_geom_angle_atom_site_label_1
_geom_angle_atom_site_label_2
_geom_angle_atom_site_label_3
_geom_angle
_geom_angle_site_symmetry_1
_geom_angle_site_symmetry_3
C31 I1 N11 168.63(9) . .
C16 N11 C12 117.6(2) . .
C16 N11 I1 135.61(16) . .
C12 N11 I1 106.74(15) . .
N11 C12 C13 123.1(2) . .
N11 C12 H12 118.4 . .
C13 C12 H12 118.4 . .
C14 C13 C12 118.0(2) . .
C14 C13 C17 119.45(19) . .
C12 C13 C17 122.5(2) . .
C15 C14 C13 119.1(2) . .
C15 C14 H14 120.5 . .
C13 C14 H14 120.5 . .
C16 C15 C14 118.7(2) . .
C16 C15 H15 120.7 . .
C14 C15 H15 120.7 . .
N11 C16 C15 123.4(2) . .
N11 C16 H16 118.3 . .
C15 C16 H16 118.3 . .
O17 C17 N17 121.8(2) . .
O17 C17 C13 121.0(2) . .
N17 C17 C13 117.20(18) . .
C17 N17 C21 120.78(18) . .
C17 N17 H17 120(2) . .
C21 N17 H17 119(2) . .
N17 C21 C21 111.7(2) . 3_557
N17 C21 H21A 109.3 . .
C21 C21 H21A 109.3 3_557 .
N17 C21 H21B 109.3 . .
C21 C21 H21B 109.3 3_557 .
H21A C21 H21B 107.9 . .
F31A C31 F31B 107.7(3) . .
F31A C31 C32 108.7(2) . .
F31B C31 C32 107.7(2) . .
F31A C31 I1 109.92(18) . .
F31B C31 I1 108.91(17) . .
C32 C31 I1 113.72(16) . .
F32A C32 F32B 108.25(19) . .
F32A C32 C31 108.3(2) . .
F32B C32 C31 107.61(19) . .
F32A C32 C32 108.5(2) . 3_666
F32B C32 C32 108.0(2) . 3_666
C31 C32 C32 115.9(2) . 3_666

loop_
_geom_bond_atom_site_label_1
_geom_bond_atom_site_label_2
_geom_bond_distance
_geom_bond_site_symmetry_2
I1 C31 2.148(2) .
I1 N11 2.905(2) .
N11 C16 1.331(3) .
N11 C12 1.341(3) .
C12 C13 1.394(3) .
C12 H12 0.9500 .
C13 C14 1.386(3) .
C13 C17 1.492(3) .
C14 C15 1.382(3) .
C14 H14 0.9500 .
C15 C16 1.382(3) .
C15 H15 0.9500 .
C16 H16 0.9500 .
C17 O17 1.237(2) .
C17 N17 1.337(3) .
N17 C21 1.447(3) .
N17 H17 0.83(3) .
C21 C21 1.526(4) 3_557
C21 H21A 0.9900 .
C21 H21B 0.9900 .
C31 F31A 1.333(3) .
C31 F31B 1.350(4) .
C31 C32 1.540(3) .
C32 F32A 1.336(3) .
C32 F32B 1.343(3) .
C32 C32 1.554(4) 3_666

loop_
_geom_hbond_atom_site_label_D
_geom_hbond_atom_site_label_H
_geom_hbond_atom_site_label_A
_geom_hbond_distance_DH
_geom_hbond_distance_HA
_geom_hbond_distance_DA
_geom_hbond_angle_DHA
_geom_hbond_site_symmetry_A
N17 H17 O17 0.83(3) 1.99(3) 2.779(2) 159(3) 4_565

loop_
_geom_torsion_atom_site_label_1
_geom_torsion_atom_site_label_2
_geom_torsion_atom_site_label_3
_geom_torsion_atom_site_label_4
_geom_torsion
_geom_torsion_site_symmetry_4
C31 I1 N11 C16 -159.0(4) .
C31 I1 N11 C12 22.8(5) .
C16 N11 C12 C13 0.4(4) .
I1 N11 C12 C13 179.03(19) .
N11 C12 C13 C14 -1.2(4) .
N11 C12 C13 C17 179.7(2) .
C12 C13 C14 C15 1.2(3) .
C17 C13 C14 C15 -179.6(2) .
C13 C14 C15 C16 -0.6(4) .
C12 N11 C16 C15 0.3(4) .
I1 N11 C16 C15 -177.80(19) .
C14 C15 C16 N11 -0.2(4) .
C14 C13 C17 O17 -17.2(3) .
C12 C13 C17 O17 161.9(2) .
C14 C13 C17 N17 161.6(2) .
C12 C13 C17 N17 -19.3(3) .
O17 C17 N17 C21 2.6(3) .
C13 C17 N17 C21 -176.27(19) .
C17 N17 C21 C21 -83.3(3) 3_557
N11 I1 C31 F31A -82.7(5) .
N11 I1 C31 F31B 35.1(6) .
N11 I1 C31 C32 155.1(4) .
F31A C31 C32 F32A -66.6(3) .
F31B C31 C32 F32A 177.0(2) .
I1 C31 C32 F32A 56.2(2) .
F31A C31 C32 F32B 176.6(2) .
F31B C31 C32 F32B 60.2(3) .
I1 C31 C32 F32B -60.6(2) .
F31A C31 C32 C32 55.6(3) 3_666
F31B C31 C32 C32 -60.8(3) 3_666
I1 C31 C32 C32 178.4(2) 3_666
